data_7102736
loop_
_publ_author_name
'Barba, Victor'
'H\"opfl, Herbert'
'Farf\'an, Norberto'
'Santillan, Rosa'
'Beltran, Hiram I'
'Zamudio-Rivera, Luis S'

_publ_section_title
;
 Boron-nitrogen macrocycles: a new generation of calix[3]arenes.
;
_journal_issue 24
_journal_name_full 'Chemical communications (Cambridge, England)'
_journal_page_first 2834
_journal_page_last 2835
_journal_paper_doi 10.1039/b410148k
_journal_year 2004
_chemical_formula_sum 'C70 H92 B3 N3 O7'
_chemical_formula_weight 1119.90
_chemical_melting_point 298
_chemical_name_common
;
Trimethoxy-(tris-(mu-(3-phenyl-kC)imine-kN)methyl-2-(3,5-di-
tert-butyl)phenolate-kO)triboro'
;
_chemical_name_systematic
;
Trimethoxy-[tris-[mu-(3-phenyl-kC)imine-kN]methyl-2-(3,5-di-tert-
butyl)phenolate-kO)triboro'
;
_space_group_IT_number 2
_symmetry_cell_setting triclinic
_symmetry_space_group_name_Hall '-P 1'
_symmetry_space_group_name_H-M 'P -1'
_atom_sites_solution_hydrogens geom
_atom_sites_solution_primary direct
_atom_sites_solution_secondary difmap
_audit_creation_method SHELXL-97
_cell_angle_alpha 79.6780(10)
_cell_angle_beta 79.4780(10)
_cell_angle_gamma 65.2830(10)
_cell_formula_units_Z 2
_cell_length_a 11.8178(6)
_cell_length_b 13.8784(7)
_cell_length_c 23.1363(12)
_cell_measurement_temperature 100(2)
_cell_volume 3366.5(3)
_computing_cell_refinement 'Bruker SMART'
_computing_data_collection 'Bruker SMART'
_computing_data_reduction 'Bruker SHELXTL'
_computing_molecular_graphics 'Bruker SHELXTL'
_computing_publication_material 'Bruker SHELXTL'
_computing_structure_refinement 'SHELXL-97 (Sheldrick, 1997)'
_computing_structure_solution 'SHELXS-97 (Sheldrick, 1990)'
_diffrn_ambient_temperature 100(2)
_diffrn_measured_fraction_theta_full 1.000
_diffrn_measured_fraction_theta_max 1.000
_diffrn_measurement_device_type 'CCD area detector'
_diffrn_measurement_method 'phi and omega scans'
_diffrn_radiation_monochromator graphite
_diffrn_radiation_source 'fine-focus sealed tube'
_diffrn_radiation_type MoK\a
_diffrn_radiation_wavelength 0.71073
_diffrn_reflns_av_R_equivalents 0.0500
_diffrn_reflns_av_sigmaI/netI 0.0596
_diffrn_reflns_limit_h_max 12
_diffrn_reflns_limit_h_min -12
_diffrn_reflns_limit_k_max 15
_diffrn_reflns_limit_k_min -15
_diffrn_reflns_limit_l_max 25
_diffrn_reflns_limit_l_min -25
_diffrn_reflns_number 27636
_diffrn_reflns_theta_full 23.00
_diffrn_reflns_theta_max 23.00
_diffrn_reflns_theta_min 1.63
_exptl_absorpt_coefficient_mu 0.069
_exptl_absorpt_correction_type none
_exptl_crystal_colour yellow
_exptl_crystal_density_diffrn 1.105
_exptl_crystal_density_method 'not measured'
_exptl_crystal_description rectangular
_exptl_crystal_F_000 1208
_exptl_crystal_size_max 0.31
_exptl_crystal_size_mid 0.41
_exptl_crystal_size_min 0.50
_refine_diff_density_max 0.566
_refine_diff_density_min -0.337
_refine_diff_density_rms 0.052
_refine_ls_extinction_method none
_refine_ls_goodness_of_fit_ref 1.114
_refine_ls_hydrogen_treatment mixed
_refine_ls_matrix_type full
_refine_ls_number_parameters 807
_refine_ls_number_reflns 9358
_refine_ls_number_restraints 13
_refine_ls_restrained_S_all 1.114
_refine_ls_R_factor_all 0.0937
_refine_ls_R_factor_gt 0.0744
_refine_ls_shift/su_max 0.074
_refine_ls_shift/su_mean 0.005
_refine_ls_structure_factor_coef Fsqd
_refine_ls_weighting_details 'calc w==1/[\s^2^(Fo^2^)+(0.0764P)^2^+2.4309P] where P==(Fo^2^+2Fc^2^)/3'
_refine_ls_weighting_scheme calc
_refine_ls_wR_factor_gt 0.1680
_refine_ls_wR_factor_ref 0.1784
_reflns_number_gt 7418
_reflns_number_total 9358
_reflns_threshold_expression >2sigma(I)
_cod_data_source_file b410148k.txt
_cod_data_source_block complex_1a
_cod_depositor_comments
;
The following automatic conversions were performed:
'_symmetry_cell_setting' value 'Triclinic' changed to 'triclinic'
according to '/home/saulius/struct/CIF-dictionaries/cif_core.dic'
dictionary named 'cif_core.dic' version 2.4.1 from 2010-06-29.

Automatic conversion script
Id: cif_fix_enum 1527 2010-12-29 10:47:43Z saulius 
;
_cod_original_sg_symbol_H-M P-1
_cod_database_code 7102736

loop_
_symmetry_equiv_pos_as_xyz
'x, y, z'
'-x, -y, -z'

loop_
_atom_site_label
_atom_site_type_symbol
_atom_site_fract_x
_atom_site_fract_y
_atom_site_fract_z
_atom_site_U_iso_or_equiv
_atom_site_adp_type
_atom_site_occupancy
_atom_site_symmetry_multiplicity
_atom_site_calc_flag
_atom_site_refinement_flags
_atom_site_disorder_assembly
_atom_site_disorder_group
B1 B 0.5986(4) 0.6948(3) 0.22472(17) 0.0241(9) Uani 1 1 d . . .
B31 B 0.7446(4) 0.2605(3) 0.39274(17) 0.0273(10) Uani 1 1 d . . .
B61 B 0.8601(4) 0.2496(3) 0.11775(17) 0.0231(9) Uani 1 1 d . . .
N1 N 0.5779(2) 0.6296(2) 0.28801(12) 0.0223(6) Uani 1 1 d . . .
N31 N 0.7548(2) 0.1981(2) 0.33842(11) 0.0218(6) Uani 1 1 d . . .
N61 N 0.7548(2) 0.3727(2) 0.11395(11) 0.0181(6) Uani 1 1 d . . .
O1 O 0.4771(2) 0.73434(17) 0.19943(9) 0.0248(5) Uani 1 1 d . . .
O2 O 0.6332(2) 0.77719(17) 0.23280(10) 0.0271(6) Uani 1 1 d . . .
O31 O 0.6105(2) 0.29654(18) 0.42043(9) 0.0275(6) Uani 1 1 d . . .
O32 O 0.8305(2) 0.18103(18) 0.43083(10) 0.0307(6) Uani 1 1 d . . .
O61 O 0.79358(19) 0.18263(16) 0.11117(9) 0.0225(5) Uani 1 1 d . . .
O62 O 0.9608(2) 0.24104(17) 0.07233(9) 0.0238(5) Uani 1 1 d . . .
C1 C 0.3648(3) 0.7530(3) 0.23025(15) 0.0231(8) Uani 1 1 d . . .
C2 C 0.3550(3) 0.7156(3) 0.29054(15) 0.0247(8) Uani 1 1 d . . .
C3 C 0.2373(3) 0.7318(3) 0.32378(15) 0.0285(8) Uani 1 1 d . . .
H3 H 0.2335 0.7058 0.3647 0.034 Uiso 1 1 calc R . .
C4 C 0.1283(3) 0.7843(3) 0.29841(16) 0.0298(9) Uani 1 1 d . A .
C5 C 0.1418(3) 0.8205(3) 0.23717(16) 0.0300(9) Uani 1 1 d . . .
H5 H 0.0669 0.8581 0.2190 0.036 Uiso 1 1 calc R . .
C6 C 0.2541(3) 0.8060(3) 0.20142(15) 0.0266(8) Uani 1 1 d . . .
C7 C 0.4666(3) 0.6497(3) 0.31580(15) 0.0267(8) Uani 1 1 d . . .
H7 H 0.4593 0.6183 0.3556 0.032 Uiso 1 1 calc R . .
C8 C 0.6830(3) 0.5455(3) 0.31467(14) 0.0228(8) Uani 1 1 d . . .
C9 C 0.6711(3) 0.4524(3) 0.34021(14) 0.0233(8) Uani 1 1 d . . .
H9 H 0.5946 0.4456 0.3396 0.028 Uiso 1 1 calc R . .
C10 C 0.7676(3) 0.3674(3) 0.36711(14) 0.0236(8) Uani 1 1 d . . .
C11 C 0.8788(3) 0.3799(3) 0.36523(15) 0.0288(9) Uani 1 1 d . . .
H11 H 0.9472 0.3235 0.3825 0.035 Uiso 1 1 calc R . .
C12 C 0.8922(3) 0.4734(3) 0.33847(15) 0.0304(9) Uani 1 1 d . . .
H12 H 0.9693 0.4802 0.3375 0.036 Uiso 1 1 calc R . .
C13 C 0.7931(3) 0.5567(3) 0.31322(14) 0.0264(8) Uani 1 1 d . . .
H13 H 0.8016 0.6208 0.2951 0.032 Uiso 1 1 calc R . .
C14 C 0.5484(4) 0.8571(3) 0.26785(17) 0.0383(10) Uani 1 1 d . . .
H14A H 0.4710 0.8967 0.2493 0.057 Uiso 1 1 calc R . .
H14B H 0.5863 0.9063 0.2713 0.057 Uiso 1 1 calc R . .
H14C H 0.5289 0.8239 0.3073 0.057 Uiso 1 1 calc R . .
C15 C 0.2603(3) 0.8419(3) 0.13485(16) 0.0362(9) Uani 1 1 d . . .
C16 C 0.3306(4) 0.7428(3) 0.10152(17) 0.0462(11) Uani 1 1 d . . .
H16A H 0.4146 0.7035 0.1139 0.069 Uiso 1 1 calc R . .
H16B H 0.3377 0.7652 0.0588 0.069 Uiso 1 1 calc R . .
H16C H 0.2841 0.6966 0.1106 0.069 Uiso 1 1 calc R . .
C17 C 0.3270(4) 0.9183(3) 0.11763(18) 0.0456(11) Uani 1 1 d . . .
H17A H 0.2833 0.9801 0.1399 0.068 Uiso 1 1 calc R . .
H17B H 0.3267 0.9424 0.0751 0.068 Uiso 1 1 calc R . .
H17C H 0.4138 0.8814 0.1268 0.068 Uiso 1 1 calc R . .
C18 C 0.1292(4) 0.8995(4) 0.11486(18) 0.0543(13) Uani 1 1 d . . .
H18A H 0.0849 0.8516 0.1245 0.081 Uiso 1 1 calc R . .
H18B H 0.1368 0.9203 0.0720 0.081 Uiso 1 1 calc R . .
H18C H 0.0821 0.9634 0.1352 0.081 Uiso 1 1 calc R . .
C19 C 0.0000(3) 0.7987(2) 0.33131(13) 0.0342(9) Uani 1 1 d D . .
C20A C -0.0636(4) 0.7483(4) 0.3006(2) 0.0460(16) Uani 0.807(7) 1 d PD A 1
H20A H -0.0727 0.7825 0.2598 0.069 Uiso 0.807(7) 1 calc PR A 1
H20B H -0.1466 0.7587 0.3221 0.069 Uiso 0.807(7) 1 calc PR A 1
H20C H -0.0120 0.6718 0.3003 0.069 Uiso 0.807(7) 1 calc PR A 1
C21A C 0.0056(4) 0.7448(4) 0.39559(15) 0.0437(16) Uani 0.807(7) 1 d PD A 1
H21A H 0.0578 0.6683 0.3958 0.066 Uiso 0.807(7) 1 calc PR A 1
H21B H -0.0794 0.7551 0.4143 0.066 Uiso 0.807(7) 1 calc PR A 1
H21C H 0.0419 0.7769 0.4176 0.066 Uiso 0.807(7) 1 calc PR A 1
C22A C -0.0859(5) 0.9180(2) 0.3319(3) 0.0500(17) Uani 0.807(7) 1 d PD A 1
H22A H -0.0526 0.9508 0.3549 0.075 Uiso 0.807(7) 1 calc PR A 1
H22B H -0.1705 0.9256 0.3500 0.075 Uiso 0.807(7) 1 calc PR A 1
H22C H -0.0894 0.9535 0.2913 0.075 Uiso 0.807(7) 1 calc PR A 1
C20B C -0.1096(17) 0.871(3) 0.2956(12) 0.106(9) Uani 0.193(7) 1 d PD A 2
H20D H -0.0962 0.9349 0.2766 0.159 Uiso 0.193(7) 1 calc PR A 2
H20E H -0.1884 0.8916 0.3223 0.159 Uiso 0.193(7) 1 calc PR A 2
H20F H -0.1138 0.8318 0.2653 0.159 Uiso 0.193(7) 1 calc PR A 2
C21B C 0.001(2) 0.6876(9) 0.3556(17) 0.106(9) Uani 0.193(7) 1 d PD A 2
H21D H 0.0233 0.6444 0.3228 0.159 Uiso 0.193(7) 1 calc PR A 2
H21E H -0.0827 0.6954 0.3754 0.159 Uiso 0.193(7) 1 calc PR A 2
H21F H 0.0624 0.6524 0.3839 0.159 Uiso 0.193(7) 1 calc PR A 2
C22B C -0.021(3) 0.878(3) 0.3753(14) 0.106(9) Uani 0.193(7) 1 d PD A 2
H22D H 0.0486 0.8490 0.3992 0.159 Uiso 0.193(7) 1 calc PR A 2
H22E H -0.0999 0.8878 0.4012 0.159 Uiso 0.193(7) 1 calc PR A 2
H22F H -0.0263 0.9463 0.3534 0.159 Uiso 0.193(7) 1 calc PR A 2
C31 C 0.5370(3) 0.2452(3) 0.42081(14) 0.0235(8) Uani 1 1 d . . .
C32 C 0.5707(3) 0.1683(3) 0.38209(14) 0.0235(8) Uani 1 1 d . . .
C33 C 0.4971(3) 0.1108(3) 0.38351(15) 0.0269(8) Uani 1 1 d . . .
H33 H 0.5224 0.0582 0.3572 0.032 Uiso 1 1 calc R . .
C34 C 0.3889(3) 0.1285(3) 0.42218(14) 0.0257(8) Uani 1 1 d . B .
C35 C 0.3540(3) 0.2123(3) 0.45712(15) 0.0282(8) Uani 1 1 d . . .
H35 H 0.2776 0.2280 0.4828 0.034 Uiso 1 1 calc R . .
C36 C 0.4203(3) 0.2735(3) 0.45743(15) 0.0278(8) Uani 1 1 d . . .
C37 C 0.6757(3) 0.1562(3) 0.33850(14) 0.0238(8) Uani 1 1 d . . .
H37 H 0.6886 0.1147 0.3075 0.029 Uiso 1 1 calc R . .
C38 C 0.8498(3) 0.1917(3) 0.28833(14) 0.0225(8) Uani 1 1 d . . .
C39 C 0.8159(3) 0.2226(3) 0.23214(14) 0.0230(8) Uani 1 1 d . . .
H39 H 0.7298 0.2486 0.2269 0.028 Uiso 1 1 calc R . .
C40 C 0.9046(3) 0.2170(2) 0.18237(14) 0.0205(8) Uani 1 1 d . . .
C41 C 1.0291(3) 0.1775(3) 0.19259(15) 0.0250(8) Uani 1 1 d . . .
H41 H 1.0922 0.1711 0.1598 0.030 Uiso 1 1 calc R . .
C42 C 1.0641(3) 0.1473(3) 0.24921(16) 0.0322(9) Uani 1 1 d . . .
H42 H 1.1501 0.1209 0.2546 0.039 Uiso 1 1 calc R . .
C43 C 0.9743(3) 0.1551(3) 0.29802(15) 0.0287(8) Uani 1 1 d . . .
H43 H 0.9974 0.1360 0.3370 0.034 Uiso 1 1 calc R . .
C44 C 0.8336(4) 0.2081(3) 0.48596(16) 0.0402(10) Uani 1 1 d . . .
H44A H 0.8464 0.2746 0.4803 0.060 Uiso 1 1 calc R . .
H44B H 0.9026 0.1507 0.5053 0.060 Uiso 1 1 calc R . .
H44C H 0.7539 0.2177 0.5109 0.060 Uiso 1 1 calc R . .
C45 C 0.3690(3) 0.3680(3) 0.49349(16) 0.0349(9) Uani 1 1 d . . .
C46 C 0.3564(4) 0.4699(3) 0.45169(18) 0.0462(11) Uani 1 1 d . . .
H46A H 0.3229 0.5309 0.4746 0.069 Uiso 1 1 calc R . .
H46B H 0.2993 0.4813 0.4229 0.069 Uiso 1 1 calc R . .
H46C H 0.4390 0.4627 0.4307 0.069 Uiso 1 1 calc R . .
C47 C 0.4569(4) 0.3511(4) 0.53898(18) 0.0500(11) Uani 1 1 d . . .
H47A H 0.4634 0.2869 0.5664 0.075 Uiso 1 1 calc R . .
H47B H 0.4233 0.4132 0.5612 0.075 Uiso 1 1 calc R . .
H47C H 0.5402 0.3426 0.5185 0.075 Uiso 1 1 calc R . .
C48 C 0.2396(4) 0.3852(4) 0.5275(2) 0.0554(13) Uani 1 1 d . . .
H48A H 0.2450 0.3215 0.5552 0.083 Uiso 1 1 calc R . .
H48B H 0.1802 0.3982 0.4996 0.083 Uiso 1 1 calc R . .
H48C H 0.2106 0.4469 0.5496 0.083 Uiso 1 1 calc R . .
C49 C 0.3067(3) 0.0668(2) 0.42924(12) 0.0341(9) Uani 1 1 d D . .
C50A C 0.1717(3) 0.1434(3) 0.4182(2) 0.0369(14) Uani 0.805(6) 1 d PD B 1
H50A H 0.1375 0.1959 0.4468 0.055 Uiso 0.805(6) 1 calc PR B 1
H50B H 0.1194 0.1026 0.4228 0.055 Uiso 0.805(6) 1 calc PR B 1
H50C H 0.1724 0.1804 0.3779 0.055 Uiso 0.805(6) 1 calc PR B 1
C51A C 0.3011(5) 0.0132(4) 0.49342(14) 0.0355(14) Uani 0.805(6) 1 d PD B 1
H51A H 0.3858 -0.0358 0.5020 0.053 Uiso 0.805(6) 1 calc PR B 1
H51B H 0.2477 -0.0268 0.4984 0.053 Uiso 0.805(6) 1 calc PR B 1
H51C H 0.2660 0.0680 0.5207 0.053 Uiso 0.805(6) 1 calc PR B 1
C52A C 0.3566(5) -0.0195(4) 0.3868(2) 0.0417(15) Uani 0.805(6) 1 d PD B 1
H52A H 0.3586 0.0142 0.3458 0.063 Uiso 0.805(6) 1 calc PR B 1
H52B H 0.3014 -0.0580 0.3931 0.063 Uiso 0.805(6) 1 calc PR B 1
H52C H 0.4416 -0.0698 0.3945 0.063 Uiso 0.805(6) 1 calc PR B 1
C50B C 0.1872(17) 0.093(2) 0.4740(11) 0.084(7) Uani 0.195(6) 1 d PD B 2
H50D H 0.2105 0.0637 0.5140 0.126 Uiso 0.195(6) 1 calc PR B 2
H50E H 0.1342 0.0606 0.4643 0.126 Uiso 0.195(6) 1 calc PR B 2
H50F H 0.1409 0.1703 0.4722 0.126 Uiso 0.195(6) 1 calc PR B 2
C51B C 0.3990(17) -0.0499(6) 0.4423(12) 0.084(7) Uani 0.195(6) 1 d PD B 2
H51D H 0.4746 -0.0645 0.4135 0.126 Uiso 0.195(6) 1 calc PR B 2
H51E H 0.3592 -0.0979 0.4392 0.126 Uiso 0.195(6) 1 calc PR B 2
H51F H 0.4221 -0.0617 0.4823 0.126 Uiso 0.195(6) 1 calc PR B 2
C52B C 0.272(2) 0.078(2) 0.3667(4) 0.084(7) Uani 0.195(6) 1 d PD B 2
H52D H 0.2139 0.1512 0.3560 0.126 Uiso 0.195(6) 1 calc PR B 2
H52E H 0.2312 0.0290 0.3662 0.126 Uiso 0.195(6) 1 calc PR B 2
H52F H 0.3479 0.0594 0.3383 0.126 Uiso 0.195(6) 1 calc PR B 2
C61 C 0.6820(3) 0.2141(3) 0.09322(14) 0.0211(8) Uani 1 1 d . . .
C62 C 0.6062(3) 0.3228(2) 0.08285(13) 0.0191(7) Uani 1 1 d . . .
C63 C 0.4870(3) 0.3567(3) 0.06399(13) 0.0212(8) Uani 1 1 d . . .
H63 H 0.4373 0.4309 0.0566 0.025 Uiso 1 1 calc R . .
C64 C 0.4418(3) 0.2843(3) 0.05612(14) 0.0217(8) Uani 1 1 d . . .
C65 C 0.5205(3) 0.1754(3) 0.06815(14) 0.0253(8) Uani 1 1 d . . .
H65 H 0.4909 0.1242 0.0624 0.030 Uiso 1 1 calc R . .
C66 C 0.6370(3) 0.1373(3) 0.08755(14) 0.0232(8) Uani 1 1 d . . .
C67 C 0.6473(3) 0.3980(3) 0.09596(13) 0.0210(8) Uani 1 1 d . . .
H67 H 0.5926 0.4714 0.0913 0.025 Uiso 1 1 calc R . .
C68 C 0.7796(3) 0.4563(2) 0.13108(14) 0.0190(7) Uani 1 1 d . . .
C69 C 0.6886(3) 0.5296(2) 0.16625(13) 0.0201(8) Uani 1 1 d . . .
H69 H 0.6112 0.5224 0.1795 0.024 Uiso 1 1 calc R . .
C70 C 0.7063(3) 0.6132(3) 0.18281(14) 0.0210(8) Uani 1 1 d . . .
C71 C 0.8223(3) 0.6200(3) 0.16236(14) 0.0249(8) Uani 1 1 d . . .
H71 H 0.8377 0.6768 0.1720 0.030 Uiso 1 1 calc R . .
C72 C 0.9146(3) 0.5459(3) 0.12851(15) 0.0249(8) Uani 1 1 d . . .
H72 H 0.9928 0.5517 0.1159 0.030 Uiso 1 1 calc R . .
C73 C 0.8951(3) 0.4633(3) 0.11257(14) 0.0232(8) Uani 1 1 d . . .
H73 H 0.9593 0.4122 0.0894 0.028 Uiso 1 1 calc R . .
C74 C 0.9360(3) 0.2585(3) 0.01298(14) 0.0309(9) Uani 1 1 d . . .
H74A H 0.9115 0.2030 0.0056 0.046 Uiso 1 1 calc R . .
H74B H 1.0117 0.2560 -0.0137 0.046 Uiso 1 1 calc R . .
H74C H 0.8678 0.3287 0.0059 0.046 Uiso 1 1 calc R . .
C75 C 0.7118(3) 0.0172(3) 0.10418(16) 0.0313(9) Uani 1 1 d . . .
C76 C 0.7401(4) -0.0034(3) 0.16808(16) 0.0396(10) Uani 1 1 d . . .
H76A H 0.7800 -0.0805 0.1796 0.059 Uiso 1 1 calc R . .
H76B H 0.6618 0.0272 0.1941 0.059 Uiso 1 1 calc R . .
H76C H 0.7968 0.0299 0.1715 0.059 Uiso 1 1 calc R . .
C77 C 0.8336(4) -0.0208(3) 0.06227(18) 0.0408(10) Uani 1 1 d . . .
H77A H 0.8141 -0.0154 0.0221 0.061 Uiso 1 1 calc R . .
H77B H 0.8853 -0.0952 0.0753 0.061 Uiso 1 1 calc R . .
H77C H 0.8794 0.0239 0.0625 0.061 Uiso 1 1 calc R . .
C78 C 0.6377(4) -0.0488(3) 0.0997(2) 0.0493(12) Uani 1 1 d . . .
H78A H 0.6207 -0.0399 0.0587 0.074 Uiso 1 1 calc R . .
H78B H 0.5582 -0.0244 0.1257 0.074 Uiso 1 1 calc R . .
H78C H 0.6870 -0.1244 0.1118 0.074 Uiso 1 1 calc R . .
C79 C 0.3131(3) 0.3146(3) 0.03675(15) 0.0266(8) Uani 1 1 d . . .
C80 C 0.2370(3) 0.4340(3) 0.03175(16) 0.0303(9) Uani 1 1 d . . .
H80A H 0.2241 0.4594 0.0703 0.045 Uiso 1 1 calc R . .
H80B H 0.1555 0.4500 0.0193 0.045 Uiso 1 1 calc R . .
H80C H 0.2821 0.4698 0.0025 0.045 Uiso 1 1 calc R . .
C81 C 0.3324(4) 0.2763(3) -0.02363(17) 0.0406(10) Uani 1 1 d . . .
H81A H 0.2507 0.2921 -0.0358 0.061 Uiso 1 1 calc R . .
H81B H 0.3823 0.1991 -0.0210 0.061 Uiso 1 1 calc R . .
H81C H 0.3766 0.3130 -0.0528 0.061 Uiso 1 1 calc R . .
C82 C 0.2398(3) 0.2611(3) 0.08185(18) 0.0409(10) Uani 1 1 d . . .
H82A H 0.2234 0.2891 0.1199 0.061 Uiso 1 1 calc R . .
H82B H 0.2889 0.1838 0.0868 0.061 Uiso 1 1 calc R . .
H82C H 0.1600 0.2760 0.0679 0.061 Uiso 1 1 calc R . .
O91 O 0.4809(4) 0.3389(6) 0.2391(2) 0.137(2) Uani 1 1 d . . .
C91 C 0.4133(6) 0.2826(6) 0.2290(3) 0.100(2) Uani 1 1 d . . .
H91A H 0.4334 0.2145 0.2554 0.120 Uiso 1 1 calc R . .
H91B H 0.4316 0.2670 0.1873 0.120 Uiso 1 1 calc R . .
C92 C 0.2804(7) 0.3560(9) 0.2425(5) 0.190(5) Uani 1 1 d . . .
H92A H 0.2431 0.3898 0.2052 0.228 Uiso 1 1 calc R . .
H92B H 0.2322 0.3154 0.2657 0.228 Uiso 1 1 calc R . .
C93 C 0.2738(7) 0.4338(10) 0.2744(5) 0.218(6) Uani 1 1 d . . .
H93A H 0.2439 0.4199 0.3166 0.262 Uiso 1 1 calc R . .
H93B H 0.2167 0.5054 0.2583 0.262 Uiso 1 1 calc R . .
C94 C 0.4022(6) 0.4261(7) 0.2673(5) 0.150(4) Uani 1 1 d . . .
H94A H 0.4071 0.4917 0.2440 0.180 Uiso 1 1 calc R . .
H94B H 0.4284 0.4195 0.3067 0.180 Uiso 1 1 calc R . .

loop_
_atom_site_aniso_label
_atom_site_aniso_U_11
_atom_site_aniso_U_22
_atom_site_aniso_U_33
_atom_site_aniso_U_23
_atom_site_aniso_U_13
_atom_site_aniso_U_12
B1 0.023(2) 0.022(2) 0.027(2) -0.0019(17) -0.0032(17) -0.0082(18)
B31 0.023(2) 0.031(2) 0.021(2) -0.0007(18) -0.0010(18) -0.0065(19)
B61 0.020(2) 0.021(2) 0.027(2) -0.0097(17) 0.0055(17) -0.0076(18)
N1 0.0169(16) 0.0231(16) 0.0239(15) -0.0055(12) 0.0014(13) -0.0053(13)
N31 0.0180(15) 0.0203(16) 0.0208(15) -0.0021(12) -0.0016(12) -0.0020(13)
N61 0.0160(15) 0.0204(15) 0.0171(14) -0.0034(11) -0.0001(12) -0.0066(12)
O1 0.0185(13) 0.0256(13) 0.0250(13) -0.0031(10) 0.0002(10) -0.0049(11)
O2 0.0273(13) 0.0236(13) 0.0292(13) -0.0094(11) 0.0035(11) -0.0093(11)
O31 0.0284(14) 0.0280(14) 0.0241(13) -0.0053(10) 0.0031(11) -0.0108(12)
O32 0.0340(14) 0.0315(14) 0.0237(13) 0.0001(11) -0.0084(11) -0.0096(12)
O61 0.0174(13) 0.0196(12) 0.0301(13) -0.0039(10) -0.0064(10) -0.0051(10)
O62 0.0210(13) 0.0256(13) 0.0218(13) -0.0080(10) 0.0023(10) -0.0062(10)
C1 0.0191(19) 0.0181(18) 0.030(2) -0.0068(15) 0.0016(16) -0.0058(15)
C2 0.0212(19) 0.0219(19) 0.027(2) -0.0037(15) -0.0032(16) -0.0046(16)
C3 0.025(2) 0.029(2) 0.0260(19) -0.0047(16) 0.0008(16) -0.0067(17)
C4 0.024(2) 0.025(2) 0.038(2) -0.0061(17) -0.0028(17) -0.0070(17)
C5 0.0174(19) 0.028(2) 0.041(2) -0.0016(17) -0.0087(17) -0.0039(16)
C6 0.0198(19) 0.026(2) 0.033(2) -0.0057(16) -0.0038(16) -0.0077(16)
C7 0.031(2) 0.024(2) 0.0238(19) -0.0030(15) -0.0011(17) -0.0103(17)
C8 0.0200(19) 0.027(2) 0.0193(18) -0.0029(15) -0.0018(14) -0.0069(16)
C9 0.0192(19) 0.027(2) 0.0223(18) -0.0033(15) 0.0002(15) -0.0091(16)
C10 0.0191(19) 0.030(2) 0.0188(18) -0.0036(15) -0.0007(15) -0.0071(16)
C11 0.024(2) 0.028(2) 0.027(2) 0.0020(16) -0.0031(16) -0.0052(17)
C12 0.0189(19) 0.040(2) 0.032(2) -0.0004(17) -0.0032(16) -0.0119(18)
C13 0.028(2) 0.025(2) 0.0256(19) 0.0007(15) -0.0038(16) -0.0112(17)
C14 0.039(2) 0.032(2) 0.042(2) -0.0171(19) 0.0067(19) -0.0132(19)
C15 0.024(2) 0.047(2) 0.035(2) 0.0022(19) -0.0076(17) -0.0127(19)
C16 0.041(3) 0.068(3) 0.033(2) -0.006(2) -0.0064(19) -0.025(2)
C17 0.032(2) 0.049(3) 0.044(2) 0.019(2) -0.0100(19) -0.013(2)
C18 0.033(2) 0.084(4) 0.035(2) 0.011(2) -0.0103(19) -0.018(2)
C19 0.021(2) 0.035(2) 0.041(2) -0.0067(18) 0.0030(17) -0.0074(18)
C20A 0.033(3) 0.051(4) 0.060(4) -0.008(3) 0.000(3) -0.024(3)
C21A 0.023(3) 0.058(4) 0.043(3) 0.004(3) 0.005(2) -0.017(3)
C22A 0.032(3) 0.032(3) 0.072(4) -0.007(3) 0.013(3) -0.006(2)
C20B 0.034(10) 0.15(2) 0.126(19) -0.034(15) 0.025(10) -0.032(12)
C21B 0.034(10) 0.15(2) 0.126(19) -0.034(15) 0.025(10) -0.032(12)
C22B 0.034(10) 0.15(2) 0.126(19) -0.034(15) 0.025(10) -0.032(12)
C31 0.0230(19) 0.0212(19) 0.0237(19) 0.0024(15) -0.0017(15) -0.0086(16)
C32 0.0204(19) 0.0216(19) 0.0222(19) 0.0026(15) -0.0036(15) -0.0038(16)
C33 0.027(2) 0.024(2) 0.0243(19) -0.0012(15) -0.0089(16) -0.0039(17)
C34 0.0228(19) 0.024(2) 0.0238(19) 0.0017(15) -0.0056(16) -0.0038(16)
C35 0.0224(19) 0.032(2) 0.0227(19) 0.0024(16) 0.0012(15) -0.0071(17)
C36 0.026(2) 0.029(2) 0.0243(19) 0.0020(16) -0.0004(16) -0.0106(17)
C37 0.0213(19) 0.0214(19) 0.0250(19) -0.0013(15) -0.0080(15) -0.0032(16)
C38 0.0216(19) 0.0206(19) 0.0232(19) -0.0016(15) -0.0025(15) -0.0067(15)
C39 0.0181(18) 0.0199(19) 0.029(2) -0.0036(15) -0.0046(16) -0.0044(15)
C40 0.0162(18) 0.0151(18) 0.0283(19) -0.0063(14) -0.0024(15) -0.0031(14)
C41 0.0193(19) 0.029(2) 0.0254(19) -0.0053(15) 0.0017(15) -0.0090(16)
C42 0.0179(19) 0.040(2) 0.036(2) -0.0016(18) -0.0064(17) -0.0078(17)
C43 0.024(2) 0.034(2) 0.0245(19) 0.0000(16) -0.0085(16) -0.0079(17)
C44 0.044(2) 0.046(3) 0.031(2) -0.0018(19) -0.0105(19) -0.017(2)
C45 0.034(2) 0.039(2) 0.032(2) -0.0137(18) 0.0127(17) -0.0181(19)
C46 0.043(3) 0.035(2) 0.055(3) -0.018(2) 0.014(2) -0.012(2)
C47 0.060(3) 0.057(3) 0.039(2) -0.021(2) 0.010(2) -0.029(2)
C48 0.048(3) 0.055(3) 0.065(3) -0.034(2) 0.026(2) -0.025(2)
C49 0.028(2) 0.038(2) 0.037(2) 0.0021(18) -0.0074(17) -0.0151(19)
C50A 0.022(3) 0.045(3) 0.042(3) -0.008(2) -0.003(2) -0.012(2)
C51A 0.042(3) 0.037(3) 0.033(3) 0.001(2) -0.002(2) -0.024(3)
C52A 0.038(3) 0.042(3) 0.051(3) -0.016(3) 0.005(2) -0.022(3)
C50B 0.071(12) 0.094(14) 0.119(16) -0.004(11) -0.007(11) -0.069(12)
C51B 0.071(12) 0.094(14) 0.119(16) -0.004(11) -0.007(11) -0.069(12)
C52B 0.071(12) 0.094(14) 0.119(16) -0.004(11) -0.007(11) -0.069(12)
C61 0.0199(19) 0.026(2) 0.0175(17) -0.0054(14) 0.0015(14) -0.0090(16)
C62 0.0174(18) 0.0194(19) 0.0199(18) -0.0032(14) -0.0018(14) -0.0067(15)
C63 0.0185(18) 0.0195(18) 0.0192(18) -0.0019(14) 0.0027(14) -0.0034(15)
C64 0.0217(19) 0.025(2) 0.0184(18) -0.0012(15) -0.0003(14) -0.0111(16)
C65 0.029(2) 0.027(2) 0.0271(19) -0.0044(15) -0.0012(16) -0.0175(17)
C66 0.0216(19) 0.0246(19) 0.0237(18) -0.0022(15) -0.0010(15) -0.0106(16)
C67 0.0175(19) 0.0216(19) 0.0181(17) -0.0029(14) 0.0028(14) -0.0039(15)
C68 0.0186(18) 0.0148(17) 0.0208(18) -0.0008(14) -0.0042(14) -0.0038(15)
C69 0.0140(17) 0.0241(19) 0.0212(18) -0.0024(15) -0.0015(14) -0.0069(15)
C70 0.0188(18) 0.0244(19) 0.0202(18) -0.0017(14) -0.0056(14) -0.0081(15)
C71 0.024(2) 0.0238(19) 0.029(2) -0.0033(16) -0.0067(16) -0.0098(16)
C72 0.0160(18) 0.029(2) 0.031(2) -0.0061(16) 0.0013(15) -0.0102(16)
C73 0.0168(18) 0.025(2) 0.0243(19) -0.0070(15) 0.0008(15) -0.0040(15)
C74 0.032(2) 0.032(2) 0.0198(19) -0.0062(16) 0.0035(16) -0.0056(17)
C75 0.032(2) 0.0196(19) 0.043(2) -0.0016(16) -0.0120(18) -0.0080(17)
C76 0.049(3) 0.031(2) 0.042(2) 0.0120(18) -0.021(2) -0.019(2)
C77 0.040(2) 0.023(2) 0.053(3) -0.0098(18) -0.017(2) 0.0000(18)
C78 0.057(3) 0.026(2) 0.070(3) 0.006(2) -0.032(2) -0.017(2)
C79 0.026(2) 0.027(2) 0.029(2) -0.0021(16) -0.0055(16) -0.0118(17)
C80 0.0181(19) 0.035(2) 0.036(2) -0.0028(17) -0.0043(16) -0.0087(17)
C81 0.034(2) 0.042(2) 0.046(2) -0.0113(19) -0.0174(19) -0.0076(19)
C82 0.028(2) 0.036(2) 0.057(3) 0.010(2) -0.0146(19) -0.0135(19)
O91 0.062(3) 0.257(7) 0.114(4) -0.088(4) 0.010(3) -0.065(4)
C91 0.102(5) 0.124(6) 0.059(4) -0.016(4) -0.009(4) -0.029(5)
C92 0.074(5) 0.245(12) 0.282(13) -0.177(11) 0.033(7) -0.057(7)
C93 0.080(6) 0.310(14) 0.321(15) -0.241(13) 0.022(7) -0.070(7)
C94 0.070(5) 0.146(7) 0.260(11) -0.125(8) 0.017(6) -0.044(5)

loop_
_atom_type_symbol
_atom_type_description
_atom_type_scat_dispersion_real
_atom_type_scat_dispersion_imag
_atom_type_scat_source
C C 0.0033 0.0016 'International Tables Vol C Tables 4.2.6.8 and 6.1.1.4'
H H 0.0000 0.0000 'International Tables Vol C Tables 4.2.6.8 and 6.1.1.4'
B B 0.0013 0.0007 'International Tables Vol C Tables 4.2.6.8 and 6.1.1.4'
N N 0.0061 0.0033 'International Tables Vol C Tables 4.2.6.8 and 6.1.1.4'
O O 0.0106 0.0060 'International Tables Vol C Tables 4.2.6.8 and 6.1.1.4'

loop_
_geom_angle_atom_site_label_1
_geom_angle_atom_site_label_2
_geom_angle_atom_site_label_3
_geom_angle
O2 B1 O1 113.8(3)
O2 B1 C70 110.8(3)
O1 B1 C70 108.6(3)
O2 B1 N1 109.5(3)
O1 B1 N1 105.2(3)
C70 B1 N1 108.7(3)
O32 B31 O31 112.8(3)
O32 B31 C10 118.2(3)
O31 B31 C10 106.2(3)
O32 B31 N31 103.9(3)
O31 B31 N31 106.0(3)
C10 B31 N31 109.1(3)
O62 B61 O61 112.1(3)
O62 B61 C40 112.5(3)
O61 B61 C40 108.1(3)
O62 B61 N61 109.7(3)
O61 B61 N61 105.7(3)
C40 B61 N61 108.5(3)
C7 N1 C8 118.1(3)
C7 N1 B1 120.8(3)
C8 N1 B1 121.0(3)
C37 N31 C38 119.5(3)
C37 N31 B31 120.1(3)
C38 N31 B31 120.3(3)
C67 N61 C68 118.1(3)
C67 N61 B61 121.5(3)
C68 N61 B61 120.4(2)
C1 O1 B1 126.0(3)
C14 O2 B1 118.4(3)
C31 O31 B31 124.4(3)
C44 O32 B31 117.8(3)
C61 O61 B61 128.1(3)
C74 O62 B61 118.1(3)
O1 C1 C2 120.1(3)
O1 C1 C6 120.2(3)
C2 C1 C6 119.6(3)
C1 C2 C3 121.1(3)
C1 C2 C7 118.2(3)
C3 C2 C7 120.2(3)
C4 C3 C2 121.4(3)
C3 C4 C5 115.9(3)
C3 C4 C19 123.5(3)
C5 C4 C19 120.5(3)
C6 C5 C4 126.0(3)
C5 C6 C1 115.9(3)
C5 C6 C15 122.5(3)
C1 C6 C15 121.6(3)
N1 C7 C2 123.9(3)
C13 C8 C9 120.4(3)
C13 C8 N1 121.1(3)
C9 C8 N1 118.4(3)
C8 C9 C10 122.2(3)
C11 C10 C9 116.7(3)
C11 C10 B31 125.6(3)
C9 C10 B31 117.5(3)
C10 C11 C12 121.3(3)
C13 C12 C11 120.1(3)
C8 C13 C12 119.2(3)
C17 C15 C6 111.1(3)
C17 C15 C18 107.7(3)
C6 C15 C18 111.7(3)
C17 C15 C16 109.9(3)
C6 C15 C16 108.9(3)
C18 C15 C16 107.5(3)
C4 C19 C22A 110.8(3)
C4 C19 C21A 113.0(3)
C22A C19 C21A 108.6(4)
C4 C19 C21B 108.4(10)
C22A C19 C21B 140.7(11)
C21A C19 C21B 51.8(15)
C4 C19 C20B 114.0(11)
C22A C19 C20B 49.3(15)
C21A C19 C20B 132.9(11)
C21B C19 C20B 114.5(19)
C4 C19 C22B 103.1(10)
C22A C19 C22B 48.9(15)
C21A C19 C22B 68.1(16)
C21B C19 C22B 119(2)
C20B C19 C22B 97(2)
C4 C19 C20A 110.3(3)
C22A C19 C20A 107.4(4)
C21A C19 C20A 106.5(3)
C21B C19 C20A 59.6(15)
C20B C19 C20A 60.1(16)
C22B C19 C20A 145.0(11)
O31 C31 C32 120.0(3)
O31 C31 C36 120.2(3)
C32 C31 C36 119.7(3)
C33 C32 C31 120.7(3)
C33 C32 C37 120.9(3)
C31 C32 C37 118.2(3)
C34 C33 C32 121.5(3)
C33 C34 C35 115.6(3)
C33 C34 C49 125.5(3)
C35 C34 C49 118.9(3)
C36 C35 C34 126.1(3)
C35 C36 C31 115.9(3)
C35 C36 C45 121.8(3)
C31 C36 C45 122.3(3)
N31 C37 C32 123.9(3)
C39 C38 C43 121.0(3)
C39 C38 N31 119.8(3)
C43 C38 N31 119.2(3)
C38 C39 C40 121.8(3)
C41 C40 C39 116.7(3)
C41 C40 B61 123.7(3)
C39 C40 B61 119.5(3)
C42 C41 C40 122.0(3)
C41 C42 C43 120.4(3)
C42 C43 C38 118.2(3)
C36 C45 C47 110.6(3)
C36 C45 C48 112.7(3)
C47 C45 C48 107.3(3)
C36 C45 C46 109.2(3)
C47 C45 C46 109.4(3)
C48 C45 C46 107.6(3)
C34 C49 C52A 112.1(3)
C34 C49 C50B 121.5(10)
C52A C49 C50B 126.4(10)
C34 C49 C52B 104.8(9)
C52A C49 C52B 52.5(9)
C50B C49 C52B 109.3(15)
C34 C49 C51A 108.9(3)
C52A C49 C51A 109.0(3)
C50B C49 C51A 55.1(12)
C52B C49 C51A 146.1(9)
C34 C49 C50A 110.2(3)
C52A C49 C50A 109.1(3)
C50B C49 C50A 52.4(12)
C52B C49 C50A 63.4(10)
C51A C49 C50A 107.4(3)
C34 C49 C51B 103.1(9)
C52A C49 C51B 53.8(9)
C50B C49 C51B 110.8(15)
C52B C49 C51B 106.3(6)
C51A C49 C51B 62.2(10)
C50A C49 C51B 146.6(9)
O61 C61 C62 120.5(3)
O61 C61 C66 119.6(3)
C62 C61 C66 119.9(3)
C61 C62 C63 120.7(3)
C61 C62 C67 118.6(3)
C63 C62 C67 120.5(3)
C64 C63 C62 121.0(3)
C63 C64 C65 116.4(3)
C63 C64 C79 124.2(3)
C65 C64 C79 119.4(3)
C66 C65 C64 125.3(3)
C65 C66 C61 116.6(3)
C65 C66 C75 121.7(3)
C61 C66 C75 121.7(3)
N61 C67 C62 124.0(3)
C69 C68 C73 119.8(3)
C69 C68 N61 120.0(3)
C73 C68 N61 120.2(3)
C68 C69 C70 122.4(3)
C69 C70 C71 116.6(3)
C69 C70 B1 120.4(3)
C71 C70 B1 123.0(3)
C72 C71 C70 121.3(3)
C73 C72 C71 121.1(3)
C72 C73 C68 118.7(3)
C76 C75 C77 110.3(3)
C76 C75 C78 107.1(3)
C77 C75 C78 108.3(3)
C76 C75 C66 110.0(3)
C77 C75 C66 109.3(3)
C78 C75 C66 111.7(3)
C80 C79 C82 108.2(3)
C80 C79 C81 108.8(3)
C82 C79 C81 109.8(3)
C80 C79 C64 112.0(3)
C82 C79 C64 109.5(3)
C81 C79 C64 108.5(3)
C94 O91 C91 109.9(5)
O91 C91 C92 103.7(6)
C93 C92 C91 109.7(7)
C92 C93 C94 104.3(7)
O91 C94 C93 109.8(6)

loop_
_geom_bond_atom_site_label_1
_geom_bond_atom_site_label_2
_geom_bond_distance
B1 O2 1.416(4)
B1 O1 1.497(4)
B1 C70 1.606(5)
B1 N1 1.613(5)
B31 O32 1.437(4)
B31 O31 1.501(5)
B31 C10 1.610(5)
B31 N31 1.609(5)
B61 O62 1.416(4)
B61 O61 1.487(4)
B61 C40 1.601(5)
B61 N61 1.638(5)
N1 C7 1.293(4)
N1 C8 1.447(4)
N31 C37 1.291(4)
N31 C38 1.445(4)
N61 C67 1.296(4)
N61 C68 1.442(4)
O1 C1 1.330(4)
O2 C14 1.410(4)
O31 C31 1.332(4)
O32 C44 1.403(4)
O61 C61 1.325(4)
O62 C74 1.414(4)
C1 C2 1.400(5)
C1 C6 1.426(5)
C2 C3 1.410(5)
C2 C7 1.413(5)
C3 C4 1.368(5)
C4 C5 1.419(5)
C4 C19 1.516(5)
C5 C6 1.387(5)
C6 C15 1.530(5)
C8 C13 1.368(5)
C8 C9 1.373(5)
C9 C10 1.397(5)
C10 C11 1.387(5)
C11 C12 1.394(5)
C12 C13 1.388(5)
C15 C17 1.529(5)
C15 C18 1.532(5)
C15 C16 1.539(6)
C19 C22A 1.5390(10)
C19 C21A 1.5398(10)
C19 C21B 1.5399(11)
C19 C20B 1.5400(11)
C19 C22B 1.5401(10)
C19 C20A 1.5402(10)
C31 C32 1.399(5)
C31 C36 1.419(5)
C32 C33 1.398(5)
C32 C37 1.420(5)
C33 C34 1.376(5)
C34 C35 1.411(5)
C34 C49 1.514(5)
C35 C36 1.377(5)
C36 C45 1.525(5)
C38 C39 1.372(4)
C38 C43 1.389(5)
C39 C40 1.398(5)
C40 C41 1.389(4)
C41 C42 1.385(5)
C42 C43 1.386(5)
C45 C47 1.533(5)
C45 C48 1.529(5)
C45 C46 1.531(5)
C49 C52A 1.5382(10)
C49 C50B 1.5397(10)
C49 C52B 1.5405(10)
C49 C51A 1.5402(10)
C49 C50A 1.5404(10)
C49 C51B 1.5404(10)
C61 C62 1.398(4)
C61 C66 1.409(5)
C62 C63 1.412(4)
C62 C67 1.417(4)
C63 C64 1.370(4)
C64 C65 1.412(5)
C64 C79 1.529(5)
C65 C66 1.382(5)
C66 C75 1.538(5)
C68 C69 1.384(4)
C68 C73 1.392(4)
C69 C70 1.390(4)
C70 C71 1.403(4)
C71 C72 1.378(5)
C72 C73 1.380(5)
C75 C76 1.526(5)
C75 C77 1.526(5)
C75 C78 1.535(5)
C79 C80 1.514(5)
C79 C82 1.523(5)
C79 C81 1.528(5)
O91 C94 1.370(8)
O91 C91 1.401(8)
C91 C92 1.482(9)
C92 C93 1.382(10)
C93 C94 1.456(9)

loop_
_geom_torsion_atom_site_label_1
_geom_torsion_atom_site_label_2
_geom_torsion_atom_site_label_3
_geom_torsion_atom_site_label_4
_geom_torsion
O2 B1 N1 C7 98.6(3)
O1 B1 N1 C7 -24.1(4)
C70 B1 N1 C7 -140.3(3)
O2 B1 N1 C8 -82.7(4)
O1 B1 N1 C8 154.6(3)
C70 B1 N1 C8 38.4(4)
O32 B31 N31 C37 95.2(3)
O31 B31 N31 C37 -23.9(4)
C10 B31 N31 C37 -137.9(3)
O32 B31 N31 C38 -86.9(3)
O31 B31 N31 C38 154.0(3)
C10 B31 N31 C38 40.0(4)
O62 B61 N61 C67 108.2(3)
O61 B61 N61 C67 -12.8(4)
C40 B61 N61 C67 -128.6(3)
O62 B61 N61 C68 -72.2(4)
O61 B61 N61 C68 166.8(2)
C40 B61 N61 C68 51.0(4)
O2 B1 O1 C1 -93.8(4)
C70 B1 O1 C1 142.2(3)
N1 B1 O1 C1 26.0(4)
O1 B1 O2 C14 56.3(4)
C70 B1 O2 C14 179.1(3)
N1 B1 O2 C14 -61.1(4)
O32 B31 O31 C31 -83.0(4)
C10 B31 O31 C31 146.0(3)
N31 B31 O31 C31 30.0(4)
O31 B31 O32 C44 -59.2(4)
C10 B31 O32 C44 65.5(4)
N31 B31 O32 C44 -173.5(3)
O62 B61 O61 C61 -106.0(3)
C40 B61 O61 C61 129.5(3)
N61 B61 O61 C61 13.5(4)
O61 B61 O62 C74 52.4(4)
C40 B61 O62 C74 174.5(3)
N61 B61 O62 C74 -64.6(3)
B1 O1 C1 C2 -13.2(5)
B1 O1 C1 C6 170.3(3)
O1 C1 C2 C3 -178.3(3)
C6 C1 C2 C3 -1.7(5)
O1 C1 C2 C7 -5.9(5)
C6 C1 C2 C7 170.7(3)
C1 C2 C3 C4 0.3(5)
C7 C2 C3 C4 -172.0(3)
C2 C3 C4 C5 0.1(5)
C2 C3 C4 C19 176.7(3)
C3 C4 C5 C6 1.0(5)
C19 C4 C5 C6 -175.6(3)
C4 C5 C6 C1 -2.4(5)
C4 C5 C6 C15 176.2(3)
O1 C1 C6 C5 179.1(3)
C2 C1 C6 C5 2.6(5)
O1 C1 C6 C15 0.6(5)
C2 C1 C6 C15 -175.9(3)
C8 N1 C7 C2 -168.4(3)
B1 N1 C7 C2 10.3(5)
C1 C2 C7 N1 6.5(5)
C3 C2 C7 N1 178.9(3)
C7 N1 C8 C13 -139.6(3)
B1 N1 C8 C13 41.7(4)
C7 N1 C8 C9 42.2(4)
B1 N1 C8 C9 -136.5(3)
C13 C8 C9 C10 2.0(5)
N1 C8 C9 C10 -179.8(3)
C8 C9 C10 C11 -2.0(5)
C8 C9 C10 B31 -177.2(3)
O32 B31 C10 C11 17.8(5)
O31 B31 C10 C11 145.7(3)
N31 B31 C10 C11 -100.5(4)
O32 B31 C10 C9 -167.5(3)
O31 B31 C10 C9 -39.7(4)
N31 B31 C10 C9 74.2(4)
C9 C10 C11 C12 0.9(5)
B31 C10 C11 C12 175.6(3)
C10 C11 C12 C13 0.3(5)
C9 C8 C13 C12 -0.7(5)
N1 C8 C13 C12 -178.9(3)
C11 C12 C13 C8 -0.4(5)
C5 C6 C15 C17 123.4(4)
C1 C6 C15 C17 -58.2(4)
C5 C6 C15 C18 3.1(5)
C1 C6 C15 C18 -178.4(3)
C5 C6 C15 C16 -115.4(4)
C1 C6 C15 C16 63.0(4)
C3 C4 C19 C22A 120.2(4)
C5 C4 C19 C22A -63.5(5)
C3 C4 C19 C21A -2.0(5)
C5 C4 C19 C21A 174.4(4)
C3 C4 C19 C21B -57.5(16)
C5 C4 C19 C21B 118.9(16)
C3 C4 C19 C20B 173.7(18)
C5 C4 C19 C20B -10.0(18)
C3 C4 C19 C22B 69.5(17)
C5 C4 C19 C22B -114.1(17)
C3 C4 C19 C20A -121.0(4)
C5 C4 C19 C20A 55.4(4)
B31 O31 C31 C32 -16.5(5)
B31 O31 C31 C36 168.0(3)
O31 C31 C32 C33 177.5(3)
C36 C31 C32 C33 -6.9(5)
O31 C31 C32 C37 -7.2(5)
C36 C31 C32 C37 168.4(3)
C31 C32 C33 C34 0.9(5)
C37 C32 C33 C34 -174.3(3)
C32 C33 C34 C35 3.8(5)
C32 C33 C34 C49 -176.7(3)
C33 C34 C35 C36 -2.8(5)
C49 C34 C35 C36 177.7(3)
C34 C35 C36 C31 -2.9(5)
C34 C35 C36 C45 175.2(3)
O31 C31 C36 C35 -176.8(3)
C32 C31 C36 C35 7.7(5)
O31 C31 C36 C45 5.1(5)
C32 C31 C36 C45 -170.5(3)
C38 N31 C37 C32 -172.6(3)
B31 N31 C37 C32 5.3(5)
C33 C32 C37 N31 -172.5(3)
C31 C32 C37 N31 12.2(5)
C37 N31 C38 C39 50.9(4)
B31 N31 C38 C39 -127.0(3)
C37 N31 C38 C43 -129.6(3)
B31 N31 C38 C43 52.4(4)
C43 C38 C39 C40 1.1(5)
N31 C38 C39 C40 -179.4(3)
C38 C39 C40 C41 0.6(5)
C38 C39 C40 B61 177.5(3)
O62 B61 C40 C41 -4.2(5)
O61 B61 C40 C41 120.1(3)
N61 B61 C40 C41 -125.7(3)
O62 B61 C40 C39 179.1(3)
O61 B61 C40 C39 -56.6(4)
N61 B61 C40 C39 57.6(4)
C39 C40 C41 C42 -1.3(5)
B61 C40 C41 C42 -178.1(3)
C40 C41 C42 C43 0.3(5)
C41 C42 C43 C38 1.4(5)
C39 C38 C43 C42 -2.1(5)
N31 C38 C43 C42 178.5(3)
C35 C36 C45 C47 119.9(4)
C31 C36 C45 C47 -62.1(4)
C35 C36 C45 C48 -0.2(5)
C31 C36 C45 C48 177.8(3)
C35 C36 C45 C46 -119.7(4)
C31 C36 C45 C46 58.3(4)
C33 C34 C49 C52A -0.9(5)
C35 C34 C49 C52A 178.5(3)
C33 C34 C49 C50B 179.9(15)
C35 C34 C49 C50B -0.7(15)
C33 C34 C49 C52B -56.0(11)
C35 C34 C49 C52B 123.5(10)
C33 C34 C49 C51A 119.8(4)
C35 C34 C49 C51A -60.8(4)
C33 C34 C49 C50A -122.6(4)
C35 C34 C49 C50A 56.8(4)
C33 C34 C49 C51B 55.0(11)
C35 C34 C49 C51B -125.5(10)
B61 O61 C61 C62 -6.0(5)
B61 O61 C61 C66 177.3(3)
O61 C61 C62 C63 -179.7(3)
C66 C61 C62 C63 -3.0(5)
O61 C61 C62 C67 -4.4(5)
C66 C61 C62 C67 172.3(3)
C61 C62 C63 C64 0.9(5)
C67 C62 C63 C64 -174.3(3)
C62 C63 C64 C65 0.3(5)
C62 C63 C64 C79 179.0(3)
C63 C64 C65 C66 0.7(5)
C79 C64 C65 C66 -178.1(3)
C64 C65 C66 C61 -2.8(5)
C64 C65 C66 C75 175.1(3)
O61 C61 C66 C65 -179.5(3)
C62 C61 C66 C65 3.8(5)
O61 C61 C66 C75 2.6(5)
C62 C61 C66 C75 -174.1(3)
C68 N61 C67 C62 -174.2(3)
B61 N61 C67 C62 5.5(5)
C61 C62 C67 N61 4.1(5)
C63 C62 C67 N61 179.4(3)
C67 N61 C68 C69 44.6(4)
B61 N61 C68 C69 -135.1(3)
C67 N61 C68 C73 -135.7(3)
B61 N61 C68 C73 44.6(4)
C73 C68 C69 C70 2.0(5)
N61 C68 C69 C70 -178.3(3)
C68 C69 C70 C71 -0.4(5)
C68 C69 C70 B1 -178.8(3)
O2 B1 C70 C69 -176.3(3)
O1 B1 C70 C69 -50.6(4)
N1 B1 C70 C69 63.4(4)
O2 B1 C70 C71 5.4(4)
O1 B1 C70 C71 131.1(3)
N1 B1 C70 C71 -114.9(3)
C69 C70 C71 C72 -1.2(5)
B1 C70 C71 C72 177.2(3)
C70 C71 C72 C73 1.2(5)
C71 C72 C73 C68 0.4(5)
C69 C68 C73 C72 -1.9(5)
N61 C68 C73 C72 178.4(3)
C65 C66 C75 C76 -122.0(3)
C61 C66 C75 C76 55.8(4)
C65 C66 C75 C77 116.7(4)
C61 C66 C75 C77 -65.5(4)
C65 C66 C75 C78 -3.2(5)
C61 C66 C75 C78 174.6(3)
C63 C64 C79 C80 -4.4(5)
C65 C64 C79 C80 174.3(3)
C63 C64 C79 C82 -124.4(4)
C65 C64 C79 C82 54.3(4)
C63 C64 C79 C81 115.8(4)
C65 C64 C79 C81 -65.5(4)
C94 O91 C91 C92 11.5(9)
O91 C91 C92 C93 -16.5(12)
C91 C92 C93 C94 14.6(15)
C91 O91 C94 C93 -3.1(12)
C92 C93 C94 O91 -7.4(14)
